data_7118280
loop_
_publ_author_name
'Eckshtain-Levi, Meital'
'Lavi, Ronit'
'Yufit, Dmitry S.'
'Daniel, Bareket'
'Green, Omer'
'Fleker, Ohad'
'Richman, Michal'
'Rahimipour, Shai'
'Gruzman, Arie'
'Benisvy, Laurent'

_publ_section_title
;
 A versatile water-soluble chelating and radical scavenging platform.
;
_journal_issue 11
_journal_name_full 'Chemical communications (Cambridge, England)'
_journal_page_first 2350
_journal_page_last 2353
_journal_paper_doi 10.1039/c5cc08198j
_journal_volume 52
_journal_year 2016
_chemical_formula_moiety 'C32 H59 N3 O5, 0.5 C H2 Cl2'
_chemical_formula_sum 'C32.5 H60 Cl N3 O5'
_chemical_formula_weight 608.29
_chemical_name_systematic
;
5-(tert-butyl)-N,N-bis(2-hydroxyethyl)-2-hydroxyisophtalamide terabutyl ammonium
dichloromethane semi-solvate
;
_space_group_IT_number 14
_symmetry_cell_setting monoclinic
_symmetry_space_group_name_Hall '-P 2yn'
_symmetry_space_group_name_H-M 'P 1 21/n 1'
_atom_sites_solution_hydrogens geom
_atom_sites_solution_primary direct
_atom_sites_solution_secondary difmap
_audit_creation_method SHELXL-97
_audit_update_record
;
2011-06-10 deposited with the CCDC.
2015-12-21 downloaded from the CCDC.
;
_cell_angle_alpha 90.00
_cell_angle_beta 92.36(3)
_cell_angle_gamma 90.00
_cell_formula_units_Z 8
_cell_length_a 20.6006(6)
_cell_length_b 12.5488(3)
_cell_length_c 27.2830(7)
_cell_measurement_reflns_used 19799
_cell_measurement_temperature 120
_cell_measurement_theta_max 31.4947
_cell_measurement_theta_min 1.2656
_cell_volume 7047.0(4)
_computing_cell_refinement 'CrystalClear (Rigaku Inc., 2007)'
_computing_data_collection 'CrystalClear (Rigaku Inc., 2007)'
_computing_data_reduction 'CrystalClear (Rigaku Inc., 2007)'
_computing_molecular_graphics
;
OLEX2: a complete structure solution, refinement and analysis program.
Dolomanov et al., J. Appl. Cryst. (2009). 42, 339-341
;
_computing_publication_material
;
OLEX2: a complete structure solution, refinement and analysis program.
Dolomanov et al., J. Appl. Cryst. (2009). 42, 339-341
;
_computing_structure_refinement 'SHELXL-97 (Sheldrick, 1997)'
_computing_structure_solution 'SHELXS-97 (Sheldrick, 1990)/Bruker'
_diffrn_ambient_temperature 120
_diffrn_detector 'Image Plate'
_diffrn_detector_type 'Rigaku IP'
_diffrn_measured_fraction_theta_full 0.997
_diffrn_measured_fraction_theta_max 0.997
_diffrn_measurement_device 'four-circle diffractometer'
_diffrn_measurement_device_type 'Rigaku R-AXIS SPIDER IP'
_diffrn_measurement_method '\w scans'
_diffrn_radiation_monochromator graphite
_diffrn_radiation_probe x-ray
_diffrn_radiation_source 'fine-focus sealed tube'
_diffrn_radiation_type MoK\a
_diffrn_radiation_wavelength 0.71073
_diffrn_radiation_xray_symbol K-L~3~
_diffrn_reflns_av_R_equivalents 0.1017
_diffrn_reflns_av_sigmaI/netI 0.0893
_diffrn_reflns_limit_h_max 26
_diffrn_reflns_limit_h_min -26
_diffrn_reflns_limit_k_max 16
_diffrn_reflns_limit_k_min -16
_diffrn_reflns_limit_l_max 35
_diffrn_reflns_limit_l_min -35
_diffrn_reflns_number 70244
_diffrn_reflns_theta_full 27.50
_diffrn_reflns_theta_max 27.50
_diffrn_reflns_theta_min 2.99
_diffrn_source 'sealed X-ray tube'
_diffrn_source_target Mo
_exptl_absorpt_coefficient_mu 0.149
_exptl_absorpt_correction_T_max 0.9838
_exptl_absorpt_correction_T_min 0.9638
_exptl_absorpt_correction_type multi-scan
_exptl_absorpt_process_details 'CrystalClear (Rigaku Inc., 2007)'
_exptl_crystal_colour colourless
_exptl_crystal_colour_lustre clear
_exptl_crystal_colour_modifier light
_exptl_crystal_colour_primary colourless
_exptl_crystal_density_diffrn 1.147
_exptl_crystal_density_method 'not measured'
_exptl_crystal_description prism
_exptl_crystal_F_000 2664
_exptl_crystal_size_max 0.25
_exptl_crystal_size_mid 0.22
_exptl_crystal_size_min 0.11
_refine_diff_density_max 0.624
_refine_diff_density_min -0.386
_refine_diff_density_rms 0.059
_refine_ls_extinction_method none
_refine_ls_goodness_of_fit_ref 1.036
_refine_ls_hydrogen_treatment mixed
_refine_ls_matrix_type full
_refine_ls_number_parameters 794
_refine_ls_number_reflns 16157
_refine_ls_number_restraints 0
_refine_ls_restrained_S_all 1.036
_refine_ls_R_factor_all 0.1505
_refine_ls_R_factor_gt 0.0786
_refine_ls_shift/su_max 0.001
_refine_ls_shift/su_mean 0.000
_refine_ls_structure_factor_coef Fsqd
_refine_ls_weighting_details
;
calc w=1/[\s^2^(Fo^2^)+(0.0600P)^2^+5.3000P] where P=(Fo^2^+2Fc^2^)/3
;
_refine_ls_weighting_scheme calc
_refine_ls_wR_factor_gt 0.1518
_refine_ls_wR_factor_ref 0.1778
_reflns_number_gt 9056
_reflns_number_total 16157
_reflns_threshold_expression >2sigma(I)
_cod_data_source_file c5cc08198j2.cif
_cod_data_source_block '[1O][NBu4]_DBL2_SHELX'
_cod_depositor_comments
;
The following automatic conversions were performed:

'_symmetry_cell_setting' value 'Monoclinic' changed to 'monoclinic'
according to
/usr/data/users/saulius/crontab/automatic-downloads/rss-feeds/RSC/lib/dictionaries/cif_core.dic
dictionary named 'cif_core.dic' version 2.4.2 from 2011-04-26.

Automatic conversion script
Id: cif_fix_values 4268 2015-11-12 08:31:59Z antanas 

 Adding full bibliography for 7118279--7118281.cif.
;
_cod_original_cell_volume 7047.0(3)
_cod_original_formula_sum 'C32.50 H60 Cl N3 O5'
_cod_database_code 7118280

loop_
_symmetry_equiv_pos_as_xyz
'x, y, z'
'-x+1/2, y+1/2, -z+1/2'
'-x, -y, -z'
'x-1/2, -y-1/2, z-1/2'

loop_
_atom_site_label
_atom_site_type_symbol
_atom_site_fract_x
_atom_site_fract_y
_atom_site_fract_z
_atom_site_U_iso_or_equiv
_atom_site_adp_type
_atom_site_occupancy
_atom_site_symmetry_multiplicity
_atom_site_calc_flag
_atom_site_refinement_flags
O1 O 0.36931(9) 0.62537(13) 0.14341(6) 0.0241(4) Uani 1 1 d .
O2 O 0.50650(10) 0.70391(14) 0.04000(7) 0.0317(5) Uani 1 1 d .
O3 O 0.42565(10) 0.38257(17) 0.03269(8) 0.0337(5) Uani 1 1 d .
O4 O 0.26220(10) 0.86938(15) 0.20727(7) 0.0349(5) Uani 1 1 d .
O5 O 0.31211(10) 0.55188(17) 0.28732(8) 0.0347(5) Uani 1 1 d .
N1 N 0.46599(12) 0.57614(18) 0.08904(9) 0.0255(5) Uani 1 1 d .
N2 N 0.28010(11) 0.69140(19) 0.20183(8) 0.0252(5) Uani 1 1 d .
C1 C 0.37614(13) 0.7244(2) 0.12921(9) 0.0219(6) Uani 1 1 d .
C2 C 0.42203(12) 0.7535(2) 0.09330(9) 0.0204(6) Uani 1 1 d .
C3 C 0.42649(13) 0.8592(2) 0.07743(9) 0.0231(6) Uani 1 1 d .
H3A H 0.4563 0.8754 0.0539 0.028 Uiso 1 1 calc R
C4 C 0.38847(13) 0.9411(2) 0.09523(10) 0.0246(6) Uani 1 1 d .
C5 C 0.34554(13) 0.9126(2) 0.13132(10) 0.0244(6) Uani 1 1 d .
H5A H 0.3203 0.9660 0.1445 0.029 Uiso 1 1 calc R
C6 C 0.33826(12) 0.8094(2) 0.14869(9) 0.0221(6) Uani 1 1 d .
C7 C 0.46810(13) 0.6758(2) 0.07174(9) 0.0224(6) Uani 1 1 d .
C8 C 0.50898(13) 0.4898(2) 0.07566(10) 0.0274(6) Uani 1 1 d .
H8B H 0.5443 0.4838 0.1001 0.033 Uiso 1 1 calc R
H8A H 0.5275 0.5058 0.0444 0.033 Uiso 1 1 calc R
C9 C 0.47271(14) 0.3849(2) 0.07200(10) 0.0294(7) Uani 1 1 d .
H9B H 0.5036 0.3278 0.0677 0.035 Uiso 1 1 calc R
H9A H 0.4514 0.3723 0.1025 0.035 Uiso 1 1 calc R
C10 C 0.29049(13) 0.7926(2) 0.18816(9) 0.0250(6) Uani 1 1 d .
C11 C 0.23560(13) 0.6617(2) 0.23924(10) 0.0287(6) Uani 1 1 d .
H11C H 0.2118 0.5987 0.2285 0.034 Uiso 1 1 calc R
H11D H 0.2044 0.7188 0.2428 0.034 Uiso 1 1 calc R
C12 C 0.26856(14) 0.6394(2) 0.28862(10) 0.0302(7) Uani 1 1 d .
H12E H 0.2923 0.7024 0.2996 0.036 Uiso 1 1 calc R
H12D H 0.2357 0.6246 0.3122 0.036 Uiso 1 1 calc R
C13 C 0.39229(14) 1.0570(2) 0.07776(10) 0.0285(6) Uani 1 1 d .
C14 C 0.44352(17) 1.0725(2) 0.03965(12) 0.0455(9) Uani 1 1 d .
H14D H 0.4856 1.0549 0.0539 0.068 Uiso 1 1 calc R
H14E H 0.4434 1.1455 0.0291 0.068 Uiso 1 1 calc R
H14C H 0.4339 1.0270 0.0120 0.068 Uiso 1 1 calc R
C15 C 0.40910(17) 1.1299(2) 0.12196(12) 0.0435(8) Uani 1 1 d .
H15C H 0.3775 1.1203 0.1465 0.065 Uiso 1 1 calc R
H15E H 0.4089 1.2029 0.1114 0.065 Uiso 1 1 calc R
H15D H 0.4514 1.1119 0.1355 0.065 Uiso 1 1 calc R
C16 C 0.32600(15) 1.0907(2) 0.05467(13) 0.0448(8) Uani 1 1 d .
H16D H 0.3152 1.0459 0.0270 0.067 Uiso 1 1 calc R
H16F H 0.3281 1.1635 0.0441 0.067 Uiso 1 1 calc R
H16E H 0.2933 1.0836 0.0785 0.067 Uiso 1 1 calc R
H1 H 0.4419(15) 0.568(2) 0.1098(11) 0.035(10) Uiso 1 1 d .
H2 H 0.3040(14) 0.643(2) 0.1892(10) 0.029(8) Uiso 1 1 d .
H3 H 0.4434(16) 0.361(3) 0.0099(12) 0.043(11) Uiso 1 1 d .
H5 H 0.2900(16) 0.495(3) 0.2889(12) 0.049(11) Uiso 1 1 d .
O21 O 0.65105(10) 0.94170(15) 0.34524(7) 0.0340(5) Uani 1 1 d .
O22 O 0.74796(11) 0.68417(17) 0.28319(8) 0.0434(6) Uani 1 1 d .
O23 O 0.82020(12) 1.04219(18) 0.27652(8) 0.0427(6) Uani 1 1 d .
O24 O 0.52653(10) 0.88307(15) 0.45971(7) 0.0343(5) Uani 1 1 d .
O25 O 0.59629(11) 1.11021(18) 0.50753(9) 0.0366(6) Uani 1 1 d .
N21 N 0.72977(13) 0.8635(2) 0.28276(9) 0.0396(7) Uani 1 1 d .
N22 N 0.57005(12) 1.00722(19) 0.41060(9) 0.0293(6) Uani 1 1 d .
C21 C 0.64639(13) 0.8465(2) 0.36392(9) 0.0237(6) Uani 1 1 d .
C22 C 0.68124(13) 0.7565(2) 0.34526(10) 0.0258(6) Uani 1 1 d .
C23 C 0.67634(13) 0.6566(2) 0.36698(10) 0.0277(6) Uani 1 1 d .
H23C H 0.7001 0.6006 0.3544 0.033 Uiso 1 1 calc R
C24 C 0.63735(13) 0.6360(2) 0.40700(10) 0.0273(6) Uani 1 1 d .
C25 C 0.60287(13) 0.7224(2) 0.42415(9) 0.0252(6) Uani 1 1 d .
H25C H 0.5762 0.7116 0.4504 0.030 Uiso 1 1 calc R
C26 C 0.60603(13) 0.8246(2) 0.40429(9) 0.0231(6) Uani 1 1 d .
C27 C 0.72273(14) 0.7653(2) 0.30162(11) 0.0327(7) Uani 1 1 d .
C28 C 0.76603(16) 0.8889(3) 0.23943(11) 0.0436(8) Uani 1 1 d .
H28E H 0.7397 0.9343 0.2178 0.052 Uiso 1 1 calc R
H28D H 0.7748 0.8236 0.2219 0.052 Uiso 1 1 calc R
C29 C 0.82853(16) 0.9436(3) 0.25215(12) 0.0434(8) Uani 1 1 d .
H29D H 0.8553 0.8972 0.2730 0.052 Uiso 1 1 calc R
H29C H 0.8514 0.9561 0.2223 0.052 Uiso 1 1 calc R
C30 C 0.56415(13) 0.9078(2) 0.42719(9) 0.0247(6) Uani 1 1 d .
C31 C 0.53462(14) 1.0985(2) 0.42905(10) 0.0310(7) Uani 1 1 d .
H31C H 0.4968 1.0732 0.4456 0.037 Uiso 1 1 calc R
H31D H 0.5196 1.1423 0.4016 0.037 Uiso 1 1 calc R
C32 C 0.57578(15) 1.1660(2) 0.46433(11) 0.0351(7) Uani 1 1 d .
H32D H 0.6138 1.1907 0.4478 0.042 Uiso 1 1 calc R
H32E H 0.5510 1.2281 0.4735 0.042 Uiso 1 1 calc R
C33 C 0.63495(16) 0.5247(2) 0.43064(10) 0.0361(7) Uani 1 1 d .
C34 C 0.6272(2) 0.4375(2) 0.39098(12) 0.0526(10) Uani 1 1 d .
H34D H 0.6235 0.3692 0.4064 0.079 Uiso 1 1 calc R
H34E H 0.6645 0.4379 0.3710 0.079 Uiso 1 1 calc R
H34C H 0.5888 0.4513 0.3708 0.079 Uiso 1 1 calc R
C35 C 0.69786(18) 0.5056(3) 0.46103(14) 0.0591(11) Uani 1 1 d .
H35C H 0.6976 0.4349 0.4744 0.089 Uiso 1 1 calc R
H35E H 0.7012 0.5565 0.4873 0.089 Uiso 1 1 calc R
H35D H 0.7343 0.5134 0.4405 0.089 Uiso 1 1 calc R
C36 C 0.57722(16) 0.5127(3) 0.46393(12) 0.0434(8) Uani 1 1 d .
H36D H 0.5377 0.5295 0.4457 0.065 Uiso 1 1 calc R
H36F H 0.5825 0.5605 0.4913 0.065 Uiso 1 1 calc R
H36E H 0.5753 0.4407 0.4757 0.065 Uiso 1 1 calc R
H21 H 0.7083(18) 0.916(3) 0.2998(13) 0.068(12) Uiso 1 1 d .
H22 H 0.5946(15) 1.012(2) 0.3885(11) 0.032(9) Uiso 1 1 d .
H23 H 0.7964(18) 1.083(3) 0.2569(14) 0.064(13) Uiso 1 1 d .
H25 H 0.5676(15) 1.101(3) 0.5198(12) 0.029(11) Uiso 1 1 d .
N1S N 0.49218(11) 0.68651(18) 0.26801(8) 0.0268(5) Uani 1 1 d .
C1S C 0.46366(14) 0.5926(2) 0.23885(10) 0.0295(7) Uani 1 1 d .
H1SA H 0.4247 0.5689 0.2545 0.035 Uiso 1 1 calc R
H1SB H 0.4507 0.6174 0.2062 0.035 Uiso 1 1 calc R
C2S C 0.50845(15) 0.4975(2) 0.23386(12) 0.0377(7) Uani 1 1 d .
H2SB H 0.5277 0.4793 0.2658 0.045 Uiso 1 1 calc R
H2SA H 0.5433 0.5162 0.2126 0.045 Uiso 1 1 calc R
C3S C 0.47149(16) 0.4009(2) 0.21252(12) 0.0410(8) Uani 1 1 d .
H3SA H 0.4441 0.4242 0.1848 0.049 Uiso 1 1 calc R
H3SB H 0.5027 0.3504 0.2004 0.049 Uiso 1 1 calc R
C4S C 0.42978(17) 0.3448(3) 0.24861(14) 0.0538(10) Uani 1 1 d .
H4SA H 0.4101 0.2832 0.2333 0.081 Uiso 1 1 calc R
H4SB H 0.3965 0.3924 0.2589 0.081 Uiso 1 1 calc R
H4SC H 0.4562 0.3230 0.2766 0.081 Uiso 1 1 calc R
C5S C 0.50985(14) 0.6545(2) 0.32072(10) 0.0305(7) Uani 1 1 d .
H5SB H 0.5287 0.7160 0.3375 0.037 Uiso 1 1 calc R
H5SA H 0.5433 0.6001 0.3201 0.037 Uiso 1 1 calc R
C6S C 0.45488(15) 0.6124(2) 0.35114(10) 0.0334(7) Uani 1 1 d .
H6SB H 0.4716 0.5536 0.3710 0.040 Uiso 1 1 calc R
H6SA H 0.4212 0.5841 0.3289 0.040 Uiso 1 1 calc R
C7S C 0.42354(15) 0.6932(3) 0.38512(11) 0.0398(8) Uani 1 1 d .
H7SB H 0.4570 0.7258 0.4062 0.048 Uiso 1 1 calc R
H7SA H 0.4028 0.7490 0.3655 0.048 Uiso 1 1 calc R
C8S C 0.37322(16) 0.6408(3) 0.41674(11) 0.0447(8) Uani 1 1 d .
H8SA H 0.3385 0.6127 0.3961 0.067 Uiso 1 1 calc R
H8SC H 0.3563 0.6927 0.4387 0.067 Uiso 1 1 calc R
H8SB H 0.3933 0.5839 0.4354 0.067 Uiso 1 1 calc R
C9S C 0.44037(14) 0.7730(2) 0.26668(10) 0.0311(7) Uani 1 1 d .
H9SA H 0.4275 0.7872 0.2327 0.037 Uiso 1 1 calc R
H9SB H 0.4025 0.7460 0.2826 0.037 Uiso 1 1 calc R
C10S C 0.46063(14) 0.8775(2) 0.29096(11) 0.0334(7) Uani 1 1 d .
H10B H 0.4771 0.8639 0.3242 0.040 Uiso 1 1 calc R
H10A H 0.4952 0.9098 0.2730 0.040 Uiso 1 1 calc R
C11S C 0.40345(17) 0.9531(3) 0.29197(14) 0.0556(10) Uani 1 1 d .
H11A H 0.3665 0.9159 0.3047 0.067 Uiso 1 1 calc R
H11B H 0.3918 0.9754 0.2587 0.067 Uiso 1 1 calc R
C12S C 0.41797(17) 1.0515(3) 0.32339(14) 0.0566(10) Uani 1 1 d .
H12C H 0.4530 1.0908 0.3099 0.085 Uiso 1 1 calc R
H12B H 0.4301 1.0299 0.3563 0.085 Uiso 1 1 calc R
H12A H 0.3800 1.0958 0.3238 0.085 Uiso 1 1 calc R
C13S C 0.55421(13) 0.7263(2) 0.24578(10) 0.0287(6) Uani 1 1 d .
H13A H 0.5720 0.7832 0.2664 0.034 Uiso 1 1 calc R
H13B H 0.5856 0.6686 0.2467 0.034 Uiso 1 1 calc R
C14S C 0.54719(15) 0.7673(2) 0.19337(10) 0.0343(7) Uani 1 1 d .
H14A H 0.5354 0.7090 0.1715 0.041 Uiso 1 1 calc R
H14B H 0.5129 0.8202 0.1910 0.041 Uiso 1 1 calc R
C15S C 0.61042(15) 0.8165(3) 0.17810(11) 0.0380(7) Uani 1 1 d .
H15A H 0.6442 0.7625 0.1797 0.046 Uiso 1 1 calc R
H15B H 0.6229 0.8725 0.2011 0.046 Uiso 1 1 calc R
C16S C 0.60594(18) 0.8629(3) 0.12655(12) 0.0505(9) Uani 1 1 d .
H16A H 0.5953 0.8073 0.1034 0.076 Uiso 1 1 calc R
H16C H 0.6469 0.8940 0.1190 0.076 Uiso 1 1 calc R
H16B H 0.5728 0.9167 0.1247 0.076 Uiso 1 1 calc R
N2S N 0.24016(10) 0.06231(17) 0.48855(8) 0.0243(5) Uani 1 1 d .
C21S C 0.21749(14) -0.0043(2) 0.44406(10) 0.0288(7) Uani 1 1 d .
H21B H 0.1789 -0.0435 0.4524 0.035 Uiso 1 1 calc R
H21A H 0.2052 0.0438 0.4174 0.035 Uiso 1 1 calc R
C22S C 0.26697(16) -0.0827(3) 0.42586(12) 0.0461(9) Uani 1 1 d .
H22A H 0.3038 -0.0439 0.4138 0.055 Uiso 1 1 calc R
H22B H 0.2826 -0.1272 0.4529 0.055 Uiso 1 1 calc R
C23S C 0.23823(17) -0.1526(3) 0.38536(12) 0.0449(8) Uani 1 1 d .
H23B H 0.2701 -0.2064 0.3778 0.054 Uiso 1 1 calc R
H23A H 0.2008 -0.1892 0.3978 0.054 Uiso 1 1 calc R
C24S C 0.2177(2) -0.0982(3) 0.33920(13) 0.0663(12) Uani 1 1 d .
H24A H 0.2058 -0.1503 0.3147 0.100 Uiso 1 1 calc R
H24C H 0.2529 -0.0556 0.3280 0.100 Uiso 1 1 calc R
H24B H 0.1811 -0.0532 0.3449 0.100 Uiso 1 1 calc R
C25S C 0.25415(14) -0.0081(2) 0.53310(10) 0.0305(7) Uani 1 1 d .
H25B H 0.2688 0.0366 0.5604 0.037 Uiso 1 1 calc R
H25A H 0.2894 -0.0562 0.5260 0.037 Uiso 1 1 calc R
C26S C 0.19621(16) -0.0740(3) 0.54880(12) 0.0441(8) Uani 1 1 d .
H26B H 0.1566 -0.0334 0.5425 0.053 Uiso 1 1 calc R
H26A H 0.1933 -0.1383 0.5291 0.053 Uiso 1 1 calc R
C27S C 0.20149(19) -0.1043(3) 0.60282(14) 0.0628(11) Uani 1 1 d .
H27B H 0.2056 -0.0396 0.6221 0.075 Uiso 1 1 calc R
H27A H 0.1615 -0.1391 0.6114 0.075 Uiso 1 1 calc R
C28S C 0.25585(19) -0.1745(4) 0.61644(17) 0.0779(14) Uani 1 1 d .
H28A H 0.2549 -0.2356 0.5953 0.117 Uiso 1 1 calc R
H28C H 0.2524 -0.1971 0.6498 0.117 Uiso 1 1 calc R
H28B H 0.2960 -0.1367 0.6131 0.117 Uiso 1 1 calc R
C29S C 0.30275(13) 0.1217(2) 0.47869(9) 0.0250(6) Uani 1 1 d .
H29B H 0.3150 0.1630 0.5077 0.030 Uiso 1 1 calc R
H29A H 0.3367 0.0694 0.4743 0.030 Uiso 1 1 calc R
C30S C 0.30101(14) 0.1960(2) 0.43476(10) 0.0332(7) Uani 1 1 d .
H30A H 0.2881 0.1564 0.4054 0.040 Uiso 1 1 calc R
H30B H 0.2690 0.2515 0.4394 0.040 Uiso 1 1 calc R
C31S C 0.36658(15) 0.2461(3) 0.42823(11) 0.0393(8) Uani 1 1 d .
H31A H 0.3978 0.1902 0.4223 0.047 Uiso 1 1 calc R
H31B H 0.3803 0.2816 0.4585 0.047 Uiso 1 1 calc R
C32S C 0.36787(19) 0.3259(3) 0.38660(13) 0.0546(10) Uani 1 1 d .
H32A H 0.3564 0.2908 0.3562 0.082 Uiso 1 1 calc R
H32C H 0.4107 0.3555 0.3851 0.082 Uiso 1 1 calc R
H32B H 0.3373 0.3819 0.3922 0.082 Uiso 1 1 calc R
C33S C 0.18553(13) 0.1408(2) 0.49796(10) 0.0298(7) Uani 1 1 d .
H33A H 0.1836 0.1925 0.4715 0.036 Uiso 1 1 calc R
H33B H 0.1447 0.1021 0.4967 0.036 Uiso 1 1 calc R
C34S C 0.19123(15) 0.2007(3) 0.54628(11) 0.0371(7) Uani 1 1 d .
H34A H 0.2341 0.2321 0.5502 0.045 Uiso 1 1 calc R
H34B H 0.1857 0.1514 0.5732 0.045 Uiso 1 1 calc R
C35S C 0.13978(15) 0.2882(3) 0.54771(12) 0.0419(8) Uani 1 1 d .
H35B H 0.1515 0.3456 0.5260 0.050 Uiso 1 1 calc R
H35A H 0.0983 0.2596 0.5357 0.050 Uiso 1 1 calc R
C36S C 0.13265(18) 0.3322(3) 0.59905(13) 0.0604(11) Uani 1 1 d .
H36A H 0.1017 0.3894 0.5980 0.091 Uiso 1 1 calc R
H36C H 0.1739 0.3583 0.6115 0.091 Uiso 1 1 calc R
H36B H 0.1179 0.2767 0.6201 0.091 Uiso 1 1 calc R
Cl1 Cl 0.59142(5) 0.21798(7) 0.30776(3) 0.0538(2) Uani 1 1 d .
Cl2 Cl 0.55301(5) 0.10159(8) 0.21855(3) 0.0618(3) Uani 1 1 d .
C1A C 0.61433(17) 0.1186(3) 0.26509(12) 0.0457(8) Uani 1 1 d .
H1AB H 0.6545 0.1394 0.2505 0.055 Uiso 1 1 calc R
H1AA H 0.6218 0.0516 0.2821 0.055 Uiso 1 1 calc R

loop_
_atom_site_aniso_label
_atom_site_aniso_U_11
_atom_site_aniso_U_22
_atom_site_aniso_U_33
_atom_site_aniso_U_23
_atom_site_aniso_U_13
_atom_site_aniso_U_12
O1 0.0274(11) 0.0207(10) 0.0247(10) 0.0011(8) 0.0061(8) 0.0003(8)
O2 0.0407(12) 0.0217(10) 0.0340(11) 0.0003(9) 0.0173(9) 0.0027(9)
O3 0.0295(12) 0.0381(13) 0.0339(12) -0.0104(10) 0.0060(10) 0.0038(9)
O4 0.0387(12) 0.0291(11) 0.0380(12) -0.0045(10) 0.0156(9) 0.0035(9)
O5 0.0306(12) 0.0284(12) 0.0453(13) 0.0054(10) 0.0031(10) -0.0040(10)
N1 0.0296(14) 0.0200(13) 0.0275(13) 0.0012(10) 0.0094(11) 0.0024(10)
N2 0.0251(13) 0.0252(13) 0.0259(13) -0.0004(11) 0.0085(10) 0.0019(11)
C1 0.0239(15) 0.0230(14) 0.0184(13) -0.0018(11) -0.0045(11) -0.0003(11)
C2 0.0203(14) 0.0207(14) 0.0201(13) -0.0036(11) -0.0003(11) -0.0001(11)
C3 0.0230(15) 0.0232(14) 0.0232(14) -0.0011(12) 0.0016(11) -0.0029(11)
C4 0.0256(15) 0.0215(14) 0.0265(14) -0.0013(12) -0.0010(12) -0.0019(12)
C5 0.0228(15) 0.0230(14) 0.0275(15) -0.0027(12) 0.0012(11) 0.0039(11)
C6 0.0222(15) 0.0234(14) 0.0208(13) -0.0028(11) 0.0001(11) 0.0001(11)
C7 0.0240(15) 0.0207(14) 0.0225(14) -0.0026(11) 0.0007(11) -0.0006(11)
C8 0.0283(16) 0.0238(15) 0.0304(15) 0.0009(12) 0.0041(12) 0.0061(12)
C9 0.0375(17) 0.0242(15) 0.0268(15) 0.0005(12) 0.0056(13) 0.0047(13)
C10 0.0220(15) 0.0297(16) 0.0229(14) -0.0033(12) -0.0017(11) 0.0007(12)
C11 0.0244(16) 0.0294(16) 0.0330(16) -0.0008(13) 0.0106(12) -0.0022(12)
C12 0.0328(17) 0.0283(16) 0.0302(16) -0.0012(13) 0.0104(13) -0.0075(13)
C13 0.0305(16) 0.0187(14) 0.0368(16) 0.0010(12) 0.0078(13) 0.0011(12)
C14 0.058(2) 0.0254(16) 0.055(2) 0.0078(15) 0.0262(17) 0.0045(15)
C15 0.056(2) 0.0288(17) 0.047(2) -0.0032(15) 0.0116(16) -0.0075(15)
C16 0.044(2) 0.0339(18) 0.056(2) 0.0132(16) 0.0021(16) 0.0084(15)
O21 0.0397(13) 0.0299(11) 0.0338(11) 0.0036(9) 0.0166(9) -0.0020(9)
O22 0.0423(13) 0.0412(13) 0.0482(13) -0.0102(11) 0.0214(11) -0.0004(10)
O23 0.0525(15) 0.0344(13) 0.0417(14) -0.0023(11) 0.0078(11) -0.0052(11)
O24 0.0362(12) 0.0344(12) 0.0332(11) 0.0014(9) 0.0145(9) 0.0011(9)
O25 0.0236(13) 0.0455(14) 0.0408(14) -0.0091(11) 0.0013(11) 0.0017(11)
N21 0.0440(17) 0.0399(16) 0.0368(15) -0.0084(13) 0.0236(13) -0.0115(13)
N22 0.0321(15) 0.0319(14) 0.0246(13) 0.0011(11) 0.0097(11) 0.0051(11)
C21 0.0211(15) 0.0289(15) 0.0213(14) -0.0012(12) 0.0008(11) -0.0018(12)
C22 0.0177(14) 0.0342(16) 0.0256(14) -0.0035(12) 0.0017(11) -0.0032(12)
C23 0.0221(15) 0.0304(16) 0.0304(15) -0.0040(13) -0.0028(12) 0.0066(12)
C24 0.0299(16) 0.0291(15) 0.0224(14) 0.0014(12) -0.0051(12) 0.0041(13)
C25 0.0267(15) 0.0321(16) 0.0168(13) 0.0011(12) -0.0013(11) -0.0012(12)
C26 0.0208(14) 0.0282(15) 0.0202(13) -0.0010(12) -0.0008(11) -0.0008(11)
C27 0.0257(16) 0.0388(18) 0.0344(17) -0.0098(14) 0.0088(13) -0.0058(13)
C28 0.042(2) 0.054(2) 0.0359(18) -0.0028(16) 0.0141(15) -0.0040(16)
C29 0.043(2) 0.045(2) 0.0431(19) -0.0029(16) 0.0167(15) -0.0069(16)
C30 0.0242(15) 0.0300(16) 0.0198(14) 0.0006(12) -0.0013(11) 0.0002(12)
C31 0.0317(17) 0.0306(16) 0.0312(16) 0.0043(13) 0.0073(13) 0.0095(13)
C32 0.0346(18) 0.0253(16) 0.0464(19) -0.0010(14) 0.0149(14) -0.0010(13)
C33 0.049(2) 0.0317(17) 0.0274(16) 0.0042(13) -0.0001(14) 0.0091(14)
C34 0.084(3) 0.0307(18) 0.043(2) 0.0060(16) 0.0081(19) 0.0059(18)
C35 0.052(2) 0.062(2) 0.063(2) 0.025(2) -0.0111(19) 0.0097(19)
C36 0.054(2) 0.0360(18) 0.0404(19) 0.0132(15) 0.0033(16) -0.0029(16)
N1S 0.0241(13) 0.0322(13) 0.0239(12) -0.0019(10) -0.0020(10) -0.0006(10)
C1S 0.0289(16) 0.0341(16) 0.0255(15) -0.0006(13) -0.0005(12) -0.0073(13)
C2S 0.0336(18) 0.0382(18) 0.0416(18) -0.0074(15) 0.0051(14) -0.0016(14)
C3S 0.047(2) 0.0339(18) 0.0417(19) -0.0078(15) 0.0023(15) -0.0006(15)
C4S 0.049(2) 0.041(2) 0.073(3) 0.0056(19) 0.0116(19) -0.0010(17)
C5S 0.0273(16) 0.0362(17) 0.0272(15) -0.0023(13) -0.0062(12) 0.0013(13)
C6S 0.0365(18) 0.0384(18) 0.0251(15) 0.0025(13) -0.0019(13) -0.0032(14)
C7S 0.0385(19) 0.0449(19) 0.0358(17) -0.0030(15) 0.0008(14) -0.0020(15)
C8S 0.046(2) 0.054(2) 0.0346(18) 0.0046(16) 0.0065(15) 0.0036(17)
C9S 0.0267(16) 0.0372(17) 0.0291(15) -0.0016(13) -0.0049(12) 0.0045(13)
C10S 0.0274(16) 0.0358(17) 0.0367(17) -0.0003(14) -0.0022(13) 0.0036(13)
C11S 0.042(2) 0.055(2) 0.068(2) -0.0221(19) -0.0197(18) 0.0168(18)
C12S 0.044(2) 0.051(2) 0.073(3) -0.023(2) -0.0158(19) 0.0144(17)
C13S 0.0205(15) 0.0336(16) 0.0317(16) -0.0031(13) -0.0009(12) -0.0005(12)
C14S 0.0360(18) 0.0359(17) 0.0310(16) 0.0000(14) 0.0012(13) -0.0025(14)
C15S 0.0360(18) 0.0372(18) 0.0413(18) -0.0045(15) 0.0060(14) -0.0032(14)
C16S 0.053(2) 0.048(2) 0.051(2) 0.0099(18) 0.0119(17) -0.0071(17)
N2S 0.0222(12) 0.0292(13) 0.0213(12) 0.0003(10) -0.0003(9) 0.0014(10)
C21S 0.0288(16) 0.0323(16) 0.0250(15) -0.0027(12) -0.0046(12) -0.0029(13)
C22S 0.047(2) 0.047(2) 0.0422(19) -0.0148(16) -0.0147(16) 0.0169(17)
C23S 0.056(2) 0.0346(18) 0.0439(19) -0.0064(15) -0.0018(16) 0.0057(16)
C24S 0.099(3) 0.058(2) 0.042(2) -0.0134(18) -0.007(2) 0.042(2)
C25S 0.0298(16) 0.0358(17) 0.0255(15) 0.0083(13) -0.0035(12) 0.0022(13)
C26S 0.0380(19) 0.052(2) 0.0416(19) 0.0153(16) -0.0022(15) -0.0055(16)
C27S 0.061(3) 0.073(3) 0.055(2) 0.018(2) 0.001(2) -0.016(2)
C28S 0.047(2) 0.093(3) 0.094(3) 0.052(3) 0.011(2) 0.001(2)
C29S 0.0211(15) 0.0309(15) 0.0228(14) -0.0021(12) -0.0020(11) 0.0000(12)
C30S 0.0295(17) 0.0385(17) 0.0315(16) 0.0026(14) -0.0007(13) -0.0003(14)
C31S 0.0372(19) 0.0463(19) 0.0345(17) 0.0030(15) 0.0015(14) -0.0065(15)
C32S 0.062(3) 0.051(2) 0.052(2) 0.0113(18) 0.0086(18) -0.0166(18)
C33S 0.0251(16) 0.0372(17) 0.0269(15) -0.0021(13) -0.0003(12) 0.0045(13)
C34S 0.0370(18) 0.0453(19) 0.0290(16) -0.0051(14) 0.0000(13) 0.0055(15)
C35S 0.0336(18) 0.047(2) 0.0453(19) -0.0121(16) 0.0024(15) 0.0049(15)
C36S 0.053(2) 0.074(3) 0.054(2) -0.027(2) 0.0040(18) 0.019(2)
Cl1 0.0570(6) 0.0544(5) 0.0506(5) -0.0042(4) 0.0110(4) -0.0062(4)
Cl2 0.0752(7) 0.0651(6) 0.0449(5) 0.0000(5) -0.0001(5) 0.0007(5)
C1A 0.051(2) 0.046(2) 0.0415(19) 0.0027(16) 0.0107(16) 0.0051(16)

loop_
_atom_type_symbol
_atom_type_description
_atom_type_scat_dispersion_real
_atom_type_scat_dispersion_imag
_atom_type_scat_source
O O 0.0106 0.0060 'International Tables Vol C Tables 4.2.6.8 and 6.1.1.4'
Cl Cl 0.1484 0.1585 'International Tables Vol C Tables 4.2.6.8 and 6.1.1.4'
N N 0.0061 0.0033 'International Tables Vol C Tables 4.2.6.8 and 6.1.1.4'
H H 0.0000 0.0000 'International Tables Vol C Tables 4.2.6.8 and 6.1.1.4'
C C 0.0033 0.0016 'International Tables Vol C Tables 4.2.6.8 and 6.1.1.4'

loop_
_geom_angle_atom_site_label_1
_geom_angle_atom_site_label_2
_geom_angle_atom_site_label_3
_geom_angle
O1 C1 C2 121.6(2)
O1 C1 C6 121.9(2)
O2 C7 N1 122.7(2)
O2 C7 C2 121.2(2)
O3 C9 C8 112.9(2)
O3 C9 H9B 109.0
O3 C9 H9A 109.0
O4 C10 N2 122.0(3)
O4 C10 C6 121.3(2)
O5 C12 C11 112.5(2)
O5 C12 H12E 109.1
O5 C12 H12D 109.1
N1 C7 C2 116.1(2)
N1 C8 H8B 109.4
N1 C8 H8A 109.4
N1 C8 C9 111.1(2)
N2 C10 C6 116.6(2)
N2 C11 H11C 108.8
N2 C11 H11D 108.8
N2 C11 C12 113.7(2)
C1 C2 C7 123.2(2)
C1 C6 C10 122.8(2)
C2 C1 C6 116.5(2)
C2 C3 H3A 118.4
C3 C2 C1 120.4(2)
C3 C2 C7 116.4(2)
C3 C4 C5 116.0(2)
C3 C4 C13 123.7(2)
C4 C3 C2 123.2(3)
C4 C3 H3A 118.4
C4 C5 H5A 118.0
C4 C13 C15 109.4(2)
C4 C13 C16 109.4(2)
C5 C4 C13 120.3(2)
C5 C6 C1 119.9(2)
C5 C6 C10 117.3(2)
C6 C5 C4 124.0(2)
C6 C5 H5A 118.0
C7 N1 C8 125.3(3)
C7 N1 H1 115(2)
C8 N1 H1 120(2)
C8 C9 H9B 109.0
C8 C9 H9A 109.0
H8B C8 H8A 108.0
C9 O3 H3 106(2)
C9 C8 H8B 109.4
C9 C8 H8A 109.4
H9B C9 H9A 107.8
C10 N2 C11 123.5(2)
C10 N2 H2 116.8(19)
C11 N2 H2 119.5(19)
C11 C12 H12E 109.1
C11 C12 H12D 109.1
H11C C11 H11D 107.7
C12 O5 H5 108(2)
C12 C11 H11C 108.8
C12 C11 H11D 108.8
H12E C12 H12D 107.8
C13 C14 H14D 109.5
C13 C14 H14E 109.5
C13 C14 H14C 109.5
C13 C15 H15C 109.5
C13 C15 H15E 109.5
C13 C15 H15D 109.5
C13 C16 H16D 109.5
C13 C16 H16F 109.5
C13 C16 H16E 109.5
C14 C13 C4 112.3(2)
C14 C13 C15 108.5(2)
C14 C13 C16 108.3(3)
H14D C14 H14E 109.5
H14D C14 H14C 109.5
H14E C14 H14C 109.5
H15C C15 H15E 109.5
H15C C15 H15D 109.5
H15E C15 H15D 109.5
C16 C13 C15 108.9(2)
H16D C16 H16F 109.5
H16D C16 H16E 109.5
H16F C16 H16E 109.5
O21 C21 C22 122.3(2)
O21 C21 C26 122.0(2)
O22 C27 N21 122.4(3)
O22 C27 C22 121.2(3)
O23 C29 C28 113.1(3)
O23 C29 H29D 109.0
O23 C29 H29C 109.0
O24 C30 N22 123.0(3)
O24 C30 C26 120.6(2)
O25 C32 C31 113.1(2)
O25 C32 H32D 109.0
O25 C32 H32E 109.0
N21 C27 C22 116.4(3)
N21 C28 H28E 109.2
N21 C28 H28D 109.2
N21 C28 C29 112.3(3)
N22 C30 C26 116.4(2)
N22 C31 H31C 109.1
N22 C31 H31D 109.1
N22 C31 C32 112.5(2)
C21 C22 C27 122.1(3)
C21 C26 C30 123.1(2)
C22 C23 H23C 118.3
C22 C23 C24 123.3(3)
C23 C22 C21 120.6(2)
C23 C22 C27 117.3(3)
C23 C24 C33 121.4(3)
C24 C23 H23C 118.3
C24 C25 H25C 118.2
C24 C25 C26 123.7(3)
C24 C33 C34 110.7(2)
C25 C24 C23 115.8(3)
C25 C24 C33 122.8(3)
C25 C26 C21 120.8(2)
C25 C26 C30 116.1(2)
C26 C21 C22 115.7(2)
C26 C25 H25C 118.2
C27 N21 C28 125.2(3)
C27 N21 H21 114(2)
C28 N21 H21 121(2)
C28 C29 H29D 109.0
C28 C29 H29C 109.0
H28E C28 H28D 107.9
C29 O23 H23 107(2)
C29 C28 H28E 109.2
C29 C28 H28D 109.2
H29D C29 H29C 107.8
C30 N22 C31 124.3(3)
C30 N22 H22 113(2)
C31 N22 H22 123(2)
C31 C32 H32D 109.0
C31 C32 H32E 109.0
H31C C31 H31D 107.8
C32 O25 H25 105(3)
C32 C31 H31C 109.1
C32 C31 H31D 109.1
H32D C32 H32E 107.8
C33 C34 H34D 109.5
C33 C34 H34E 109.5
C33 C34 H34C 109.5
C33 C35 H35C 109.5
C33 C35 H35E 109.5
C33 C35 H35D 109.5
C33 C36 H36D 109.5
C33 C36 H36F 109.5
C33 C36 H36E 109.5
H34D C34 H34E 109.5
H34D C34 H34C 109.5
H34E C34 H34C 109.5
C35 C33 C24 109.2(3)
C35 C33 C34 109.3(3)
C35 C33 C36 108.9(3)
H35C C35 H35E 109.5
H35C C35 H35D 109.5
H35E C35 H35D 109.5
C36 C33 C24 112.1(2)
C36 C33 C34 106.6(3)
H36D C36 H36F 109.5
H36D C36 H36E 109.5
H36F C36 H36E 109.5
N1S C1S H1SA 108.4
N1S C1S H1SB 108.4
N1S C5S H5SB 108.1
N1S C5S H5SA 108.1
N1S C5S C6S 116.8(2)
N1S C9S H9SA 108.5
N1S C9S H9SB 108.5
N1S C13S H13A 108.3
N1S C13S H13B 108.3
C1S C2S H2SB 109.4
C1S C2S H2SA 109.4
C1S C2S C3S 111.2(2)
H1SA C1S H1SB 107.5
C2S C1S N1S 115.6(2)
C2S C1S H1SA 108.4
C2S C1S H1SB 108.4
C2S C3S H3SA 108.7
C2S C3S H3SB 108.7
H2SB C2S H2SA 108.0
C3S C2S H2SB 109.4
C3S C2S H2SA 109.4
C3S C4S H4SA 109.5
C3S C4S H4SB 109.5
C3S C4S H4SC 109.5
H3SA C3S H3SB 107.6
C4S C3S C2S 114.1(3)
C4S C3S H3SA 108.7
C4S C3S H3SB 108.7
H4SA C4S H4SB 109.5
H4SA C4S H4SC 109.5
H4SB C4S H4SC 109.5
C5S N1S C1S 111.1(2)
C5S C6S H6SB 108.2
C5S C6S H6SA 108.2
C5S C6S C7S 116.2(2)
H5SB C5S H5SA 107.3
C6S C5S H5SB 108.1
C6S C5S H5SA 108.1
C6S C7S H7SB 109.3
C6S C7S H7SA 109.3
H6SB C6S H6SA 107.4
C7S C6S H6SB 108.2
C7S C6S H6SA 108.2
C7S C8S H8SA 109.5
C7S C8S H8SC 109.5
C7S C8S H8SB 109.5
H7SB C7S H7SA 107.9
C8S C7S C6S 111.7(3)
C8S C7S H7SB 109.3
C8S C7S H7SA 109.3
H8SA C8S H8SC 109.5
H8SA C8S H8SB 109.5
H8SC C8S H8SB 109.5
C9S N1S C1S 106.49(19)
C9S N1S C5S 110.5(2)
C9S C10S H10B 109.6
C9S C10S H10A 109.6
H9SA C9S H9SB 107.5
C10S C9S N1S 115.2(2)
C10S C9S H9SA 108.5
C10S C9S H9SB 108.5
C10S C11S H11A 109.1
C10S C11S H11B 109.1
C10S C11S C12S 112.5(3)
H10B C10S H10A 108.1
C11S C10S C9S 110.4(2)
C11S C10S H10B 109.6
C11S C10S H10A 109.6
C11S C12S H12C 109.5
C11S C12S H12B 109.5
C11S C12S H12A 109.5
H11A C11S H11B 107.8
C12S C11S H11A 109.1
C12S C11S H11B 109.1
H12C C12S H12B 109.5
H12C C12S H12A 109.5
H12B C12S H12A 109.5
C13S N1S C1S 111.0(2)
C13S N1S C5S 106.9(2)
C13S N1S C9S 110.9(2)
C13S C14S H14A 109.6
C13S C14S H14B 109.6
H13A C13S H13B 107.4
C14S C13S N1S 115.9(2)
C14S C13S H13A 108.3
C14S C13S H13B 108.3
C14S C15S H15A 109.0
C14S C15S H15B 109.0
C14S C15S C16S 112.9(3)
H14A C14S H14B 108.1
C15S C14S C13S 110.3(2)
C15S C14S H14A 109.6
C15S C14S H14B 109.6
C15S C16S H16A 109.5
C15S C16S H16C 109.5
C15S C16S H16B 109.5
H15A C15S H15B 107.8
C16S C15S H15A 109.0
C16S C15S H15B 109.0
H16A C16S H16C 109.5
H16A C16S H16B 109.5
H16C C16S H16B 109.5
N2S C21S H21B 108.5
N2S C21S H21A 108.5
N2S C25S H25B 108.6
N2S C25S H25A 108.6
N2S C25S C26S 114.5(2)
N2S C29S H29B 108.1
N2S C29S H29A 108.1
N2S C33S H33A 108.3
N2S C33S H33B 108.3
C21S C22S H22A 109.3
C21S C22S H22B 109.3
H21B C21S H21A 107.5
C22S C21S N2S 115.3(2)
C22S C21S H21B 108.5
C22S C21S H21A 108.5
C22S C23S H23B 108.2
C22S C23S H23A 108.2
H22A C22S H22B 108.0
C23S C22S C21S 111.6(3)
C23S C22S H22A 109.3
C23S C22S H22B 109.3
C23S C24S H24A 109.5
C23S C24S H24C 109.5
C23S C24S H24B 109.5
H23B C23S H23A 107.3
C24S C23S C22S 116.4(3)
C24S C23S H23B 108.2
C24S C23S H23A 108.2
H24A C24S H24C 109.5
H24A C24S H24B 109.5
H24C C24S H24B 109.5
C25S N2S C21S 111.0(2)
C25S N2S C29S 106.93(19)
C25S N2S C33S 111.0(2)
C25S C26S H26B 109.1
C25S C26S H26A 109.1
H25B C25S H25A 107.6
C26S C25S H25B 108.6
C26S C25S H25A 108.6
C26S C27S H27B 108.5
C26S C27S H27A 108.5
H26B C26S H26A 107.9
C27S C26S C25S 112.4(3)
C27S C26S H26B 109.1
C27S C26S H26A 109.1
C27S C28S H28A 109.5
C27S C28S H28C 109.5
C27S C28S H28B 109.5
H27B C27S H27A 107.5
C28S C27S C26S 114.9(4)
C28S C27S H27B 108.5
C28S C27S H27A 108.5
H28A C28S H28C 109.5
H28A C28S H28B 109.5
H28C C28S H28B 109.5
C29S N2S C21S 111.1(2)
C29S N2S C33S 110.5(2)
C29S C30S H30A 109.5
C29S C30S H30B 109.5
H29B C29S H29A 107.3
C30S C29S N2S 116.6(2)
C30S C29S H29B 108.1
C30S C29S H29A 108.1
C30S C31S H31A 108.7
C30S C31S H31B 108.7
C30S C31S C32S 114.1(3)
H30A C30S H30B 108.0
C31S C30S C29S 110.9(2)
C31S C30S H30A 109.5
C31S C30S H30B 109.5
C31S C32S H32A 109.5
C31S C32S H32C 109.5
C31S C32S H32B 109.5
H31A C31S H31B 107.6
C32S C31S H31A 108.7
C32S C31S H31B 108.7
H32A C32S H32C 109.5
H32A C32S H32B 109.5
H32C C32S H32B 109.5
C33S N2S C21S 106.44(19)
C33S C34S H34A 109.6
C33S C34S H34B 109.6
C33S C34S C35S 110.4(2)
H33A C33S H33B 107.4
C34S C33S N2S 115.8(2)
C34S C33S H33A 108.3
C34S C33S H33B 108.3
C34S C35S H35B 109.2
C34S C35S H35A 109.2
H34A C34S H34B 108.1
C35S C34S H34A 109.6
C35S C34S H34B 109.6
C35S C36S H36A 109.5
C35S C36S H36C 109.5
C35S C36S H36B 109.5
H35B C35S H35A 107.9
C36S C35S C34S 112.3(3)
C36S C35S H35B 109.2
C36S C35S H35A 109.2
H36A C36S H36C 109.5
H36A C36S H36B 109.5
H36C C36S H36B 109.5
Cl1 C1A H1AB 109.5
Cl1 C1A H1AA 109.5
Cl2 C1A Cl1 110.68(18)
Cl2 C1A H1AB 109.5
Cl2 C1A H1AA 109.5
H1AB C1A H1AA 108.1

loop_
_geom_bond_atom_site_label_1
_geom_bond_atom_site_label_2
_geom_bond_distance
O1 C1 1.311(3)
O2 C7 1.248(3)
O3 C9 1.416(3)
O3 H3 0.78(3)
O4 C10 1.251(3)
O5 C12 1.419(3)
O5 H5 0.85(3)
N1 C7 1.338(3)
N1 C8 1.455(3)
N1 H1 0.78(3)
N2 C10 1.343(4)
N2 C11 1.448(3)
N2 H2 0.86(3)
C1 C2 1.437(4)
C1 C6 1.437(4)
C2 C3 1.399(4)
C2 C7 1.498(4)
C3 H3A 0.9300
C3 C4 1.392(4)
C4 C5 1.397(4)
C4 C13 1.533(4)
C5 H5A 0.9300
C5 C6 1.389(4)
C6 C10 1.503(4)
C8 H8B 0.9700
C8 H8A 0.9700
C8 C9 1.514(4)
C9 H9B 0.9700
C9 H9A 0.9700
C11 H11C 0.9700
C11 H11D 0.9700
C11 C12 1.510(4)
C12 H12E 0.9700
C12 H12D 0.9700
C13 C14 1.524(4)
C13 C15 1.542(4)
C13 C16 1.539(4)
C14 H14D 0.9600
C14 H14E 0.9600
C14 H14C 0.9600
C15 H15C 0.9600
C15 H15E 0.9600
C15 H15D 0.9600
C16 H16D 0.9600
C16 H16F 0.9600
C16 H16E 0.9600
O21 C21 1.303(3)
O22 C27 1.257(3)
O23 C29 1.418(4)
O23 H23 0.87(4)
O24 C30 1.241(3)
O25 C32 1.420(4)
O25 H25 0.70(3)
N21 C27 1.346(4)
N21 C28 1.460(4)
N21 H21 0.93(4)
N22 C30 1.335(4)
N22 C31 1.459(4)
N22 H22 0.81(3)
C21 C22 1.443(4)
C21 C26 1.434(4)
C22 C23 1.392(4)
C22 C27 1.498(4)
C23 H23C 0.9300
C23 C24 1.406(4)
C24 C25 1.388(4)
C24 C33 1.541(4)
C25 H25C 0.9300
C25 C26 1.395(4)
C26 C30 1.506(4)
C28 H28E 0.9700
C28 H28D 0.9700
C28 C29 1.488(4)
C29 H29D 0.9700
C29 H29C 0.9700
C31 H31C 0.9700
C31 H31D 0.9700
C31 C32 1.515(4)
C32 H32D 0.9700
C32 H32E 0.9700
C33 C34 1.542(4)
C33 C35 1.528(4)
C33 C36 1.533(4)
C34 H34D 0.9600
C34 H34E 0.9600
C34 H34C 0.9600
C35 H35C 0.9600
C35 H35E 0.9600
C35 H35D 0.9600
C36 H36D 0.9600
C36 H36F 0.9600
C36 H36E 0.9600
N1S C1S 1.526(3)
N1S C5S 1.523(3)
N1S C9S 1.521(3)
N1S C13S 1.521(4)
C1S H1SA 0.9700
C1S H1SB 0.9700
C1S C2S 1.517(4)
C2S H2SB 0.9700
C2S H2SA 0.9700
C2S C3S 1.534(4)
C3S H3SA 0.9700
C3S H3SB 0.9700
C3S C4S 1.508(4)
C4S H4SA 0.9600
C4S H4SB 0.9600
C4S H4SC 0.9600
C5S H5SB 0.9700
C5S H5SA 0.9700
C5S C6S 1.525(4)
C6S H6SB 0.9700
C6S H6SA 0.9700
C6S C7S 1.534(4)
C7S H7SB 0.9700
C7S H7SA 0.9700
C7S C8S 1.525(4)
C8S H8SA 0.9600
C8S H8SC 0.9600
C8S H8SB 0.9600
C9S H9SA 0.9700
C9S H9SB 0.9700
C9S C10S 1.520(4)
C10S H10B 0.9700
C10S H10A 0.9700
C10S C11S 1.514(4)
C11S H11A 0.9700
C11S H11B 0.9700
C11S C12S 1.526(4)
C12S H12C 0.9600
C12S H12B 0.9600
C12S H12A 0.9600
C13S H13A 0.9700
C13S H13B 0.9700
C13S C14S 1.521(4)
C14S H14A 0.9700
C14S H14B 0.9700
C14S C15S 1.515(4)
C15S H15A 0.9700
C15S H15B 0.9700
C15S C16S 1.521(4)
C16S H16A 0.9600
C16S H16C 0.9600
C16S H16B 0.9600
N2S C21S 1.531(3)
N2S C25S 1.521(3)
N2S C29S 1.523(3)
N2S C33S 1.525(3)
C21S H21B 0.9700
C21S H21A 0.9700
C21S C22S 1.515(4)
C22S H22A 0.9700
C22S H22B 0.9700
C22S C23S 1.512(4)
C23S H23B 0.9700
C23S H23A 0.9700
C23S C24S 1.479(4)
C24S H24A 0.9600
C24S H24C 0.9600
C24S H24B 0.9600
C25S H25B 0.9700
C25S H25A 0.9700
C25S C26S 1.528(4)
C26S H26B 0.9700
C26S H26A 0.9700
C26S C27S 1.522(5)
C27S H27B 0.9700
C27S H27A 0.9700
C27S C28S 1.460(5)
C28S H28A 0.9600
C28S H28C 0.9600
C28S H28B 0.9600
C29S H29B 0.9700
C29S H29A 0.9700
C29S C30S 1.518(4)
C30S H30A 0.9700
C30S H30B 0.9700
C30S C31S 1.507(4)
C31S H31A 0.9700
C31S H31B 0.9700
C31S C32S 1.515(4)
C32S H32A 0.9600
C32S H32C 0.9600
C32S H32B 0.9600
C33S H33A 0.9700
C33S H33B 0.9700
C33S C34S 1.518(4)
C34S H34A 0.9700
C34S H34B 0.9700
C34S C35S 1.528(4)
C35S H35B 0.9700
C35S H35A 0.9700
C35S C36S 1.519(4)
C36S H36A 0.9600
C36S H36C 0.9600
C36S H36B 0.9600
Cl1 C1A 1.783(3)
Cl2 C1A 1.767(3)
C1A H1AB 0.9700
C1A H1AA 0.9700

loop_
_geom_hbond_atom_site_label_D
_geom_hbond_atom_site_label_H
_geom_hbond_atom_site_label_A
_geom_hbond_distance_DH
_geom_hbond_distance_HA
_geom_hbond_distance_DA
_geom_hbond_angle_DHA
_geom_hbond_site_symmetry_A
O3 H3 O2 0.78(3) 1.92(3) 2.701(3) 173(3) 3_665
O5 H5 O4 0.85(3) 1.91(3) 2.762(3) 178(3) 2_545
N1 H1 O1 0.78(3) 1.93(3) 2.606(3) 146(3) .
N2 H2 O1 0.86(3) 1.89(3) 2.617(3) 142(3) .
O23 H23 O22 0.87(4) 1.89(4) 2.759(3) 173(4) 2_655
O25 H25 O24 0.70(3) 2.05(3) 2.719(3) 160(4) 3_676
N21 H21 O21 0.93(4) 1.78(4) 2.593(3) 145(3) .
N22 H22 O21 0.81(3) 1.91(3) 2.624(3) 148(3) .
